data_4028520
loop_
_publ_author_name
'Jing Sun'
'Ya-Jing Xie'
'Chao-Guo Yan'

_publ_contact_author_address
;
      College of Chemistry & Chemical Engineering
      Yangzhou University
      Yangzhou 225002, 
      P.R. China
;
_publ_contact_author_email cgyan@yzu.edu.cn
_publ_contact_author_fax +86-514-87975590-8401
_publ_contact_author_name 'Chao-Guo Yan'
_publ_contact_author_phone +86-514-87975531
_publ_section_title
;
 Construction of Dispirocyclopentanebisoxindoles via Self-Domino
 Michael-Aldol Reactions of 3-Phenacylideneoxindoles
;
_journal_name_full 'Journal of Organic Chemistry'
_journal_page_first 8354
_journal_page_last 8365
_journal_paper_doi 10.1021/jo4010603
_journal_volume 78
_journal_year 2013
_chemical_formula_moiety 'C48 H40 N2 O4, C H Cl3'
_chemical_formula_sum 'C49 H41 Cl3 N2 O4'
_chemical_formula_weight 828.19
_chemical_name_systematic
; 
 ? 
;
_space_group_IT_number 2
_symmetry_cell_setting triclinic
_symmetry_space_group_name_Hall '-P 1'
_symmetry_space_group_name_H-M 'P -1'
_atom_sites_solution_hydrogens geom
_atom_sites_solution_primary direct
_atom_sites_solution_secondary difmap
_audit_creation_method SHELXL-97
_cell_angle_alpha 104.425(3)
_cell_angle_beta 104.884(3)
_cell_angle_gamma 106.770(2)
_cell_formula_units_Z 2
_cell_length_a 11.996(2)
_cell_length_b 14.028(2)
_cell_length_c 14.829(4)
_cell_measurement_reflns_used 3548
_cell_measurement_temperature 296(2)
_cell_measurement_theta_max 22.92
_cell_measurement_theta_min 2.42
_cell_volume 2163.7(8)
_computing_cell_refinement 'Bruker SMART'
_computing_data_collection 'Bruker SMART'
_computing_data_reduction 'Bruker SAINT'
_computing_molecular_graphics 'Bruker SHELXTL'
_computing_publication_material 'Bruker SHELXTL'
_computing_structure_refinement 'SHELXL-97 (Sheldrick, 1997)'
_computing_structure_solution 'SHELXS-97 (Sheldrick, 1990)'
_diffrn_ambient_temperature 296(2)
_diffrn_measured_fraction_theta_full 0.975
_diffrn_measured_fraction_theta_max 0.975
_diffrn_measurement_device_type 'CCD area detector'
_diffrn_measurement_method 'phi and omega scans'
_diffrn_radiation_monochromator graphite
_diffrn_radiation_source 'fine-focus sealed tube'
_diffrn_radiation_type MoK\a
_diffrn_radiation_wavelength 0.71073
_diffrn_reflns_av_R_equivalents 0.0310
_diffrn_reflns_av_sigmaI/netI 0.0568
_diffrn_reflns_limit_h_max 15
_diffrn_reflns_limit_h_min -15
_diffrn_reflns_limit_k_max 18
_diffrn_reflns_limit_k_min -18
_diffrn_reflns_limit_l_max 19
_diffrn_reflns_limit_l_min -19
_diffrn_reflns_number 19117
_diffrn_reflns_theta_full 27.53
_diffrn_reflns_theta_max 27.53
_diffrn_reflns_theta_min 1.52
_exptl_absorpt_coefficient_mu 0.258
_exptl_absorpt_correction_T_max 0.955
_exptl_absorpt_correction_T_min 0.928
_exptl_absorpt_correction_type multi-scan
_exptl_absorpt_process_details sadabs
_exptl_crystal_density_diffrn 1.271
_exptl_crystal_F_000 864
_exptl_crystal_size_max 0.32
_exptl_crystal_size_mid 0.24
_exptl_crystal_size_min 0.18
_refine_diff_density_max 0.356
_refine_diff_density_min -0.385
_refine_diff_density_rms 0.050
_refine_ls_extinction_method none
_refine_ls_goodness_of_fit_ref 1.038
_refine_ls_hydrogen_treatment mixed
_refine_ls_matrix_type full
_refine_ls_number_parameters 563
_refine_ls_number_reflns 9732
_refine_ls_number_restraints 216
_refine_ls_restrained_S_all 1.091
_refine_ls_R_factor_all 0.1273
_refine_ls_R_factor_gt 0.0686
_refine_ls_shift/su_max 0.000
_refine_ls_shift/su_mean 0.000
_refine_ls_structure_factor_coef Fsqd
_refine_ls_weighting_details 'calc w=1/[\s^2^(Fo^2^)+(0.0962P)^2^+0.4810P] where P=(Fo^2^+2Fc^2^)/3'
_refine_ls_weighting_scheme calc
_refine_ls_wR_factor_gt 0.1779
_refine_ls_wR_factor_ref 0.2174
_reflns_number_gt 5177
_reflns_number_total 9985
_reflns_threshold_expression >2sigma(I)
_cod_data_source_file jo4010603_si_001_07.cif
_cod_data_source_block 4a
_cod_database_code 4028520

loop_
_symmetry_equiv_pos_as_xyz
'x, y, z'
'-x, -y, -z'

loop_
_atom_site_label
_atom_site_type_symbol
_atom_site_fract_x
_atom_site_fract_y
_atom_site_fract_z
_atom_site_U_iso_or_equiv
_atom_site_adp_type
_atom_site_occupancy
_atom_site_symmetry_multiplicity
_atom_site_calc_flag
_atom_site_refinement_flags
_atom_site_disorder_assembly
_atom_site_disorder_group
O1 O 0.48143(19) 0.49010(16) 0.38574(16) 0.0605(5) Uani 1 1 d . . .
O2 O 0.68165(19) 0.52785(16) 0.31129(15) 0.0548(5) Uani 1 1 d . . .
H2 H 0.622(3) 0.511(3) 0.332(2) 0.066 Uiso 1 1 d . . .
O3 O 0.65600(18) 0.81120(16) 0.23387(15) 0.0587(5) Uani 1 1 d . . .
O4 O 0.7029(2) 0.90260(15) 0.45650(16) 0.0661(6) Uani 1 1 d . . .
N1 N 0.3317(2) 0.56328(19) 0.37199(18) 0.0542(6) Uani 1 1 d . . .
N2 N 0.8630(2) 0.86421(18) 0.32592(16) 0.0485(6) Uani 1 1 d . . .
C1 C 0.0201(4) 0.4222(4) 0.3196(4) 0.1091(15) Uani 1 1 d U . .
H1A H 0.0144 0.4797 0.3630 0.131 Uiso 1 1 calc R . .
C2 C -0.0882(5) 0.3443(6) 0.2428(6) 0.140(2) Uani 1 1 d U . .
H2A H -0.1651 0.3504 0.2334 0.168 Uiso 1 1 calc R . .
C3 C -0.0766(6) 0.2605(6) 0.1830(5) 0.150(3) Uani 1 1 d U . .
H3A H -0.1480 0.2087 0.1322 0.180 Uiso 1 1 calc R . .
C4 C 0.0338(6) 0.2475(5) 0.1931(4) 0.138(2) Uani 1 1 d . . .
H4A H 0.0375 0.1877 0.1515 0.165 Uiso 1 1 calc R . .
C5 C 0.1416(4) 0.3273(4) 0.2683(3) 0.0971(13) Uani 1 1 d . . .
H5A H 0.2183 0.3213 0.2754 0.116 Uiso 1 1 calc R . .
C6 C 0.1353(3) 0.4142(3) 0.3315(3) 0.0757(11) Uani 1 1 d . . .
C7 C 0.2528(3) 0.4988(3) 0.4118(2) 0.0681(9) Uani 1 1 d . . .
H7A H 0.2306 0.5446 0.4589 0.082 Uiso 1 1 calc R . .
H7B H 0.2994 0.4651 0.4476 0.082 Uiso 1 1 calc R . .
C8 C 0.4393(2) 0.5553(2) 0.3645(2) 0.0481(6) Uani 1 1 d . . .
C9 C 0.5009(2) 0.6400(2) 0.32568(19) 0.0426(6) Uani 1 1 d . . .
C10 C 0.4056(2) 0.6915(2) 0.3083(2) 0.0472(6) Uani 1 1 d . . .
C11 C 0.4006(3) 0.7701(2) 0.2688(2) 0.0591(8) Uani 1 1 d . . .
H11A H 0.4646 0.8026 0.2489 0.071 Uiso 1 1 calc R . .
C12 C 0.2987(3) 0.8001(3) 0.2592(3) 0.0702(9) Uani 1 1 d . . .
H12A H 0.2939 0.8522 0.2317 0.084 Uiso 1 1 calc R . .
C13 C 0.2056(3) 0.7537(3) 0.2897(3) 0.0759(10) Uani 1 1 d . . .
H13A H 0.1388 0.7757 0.2835 0.091 Uiso 1 1 calc R . .
C14 C 0.2080(3) 0.6744(3) 0.3298(3) 0.0685(9) Uani 1 1 d . . .
H14A H 0.1445 0.6430 0.3506 0.082 Uiso 1 1 calc R . .
C15 C 0.3092(3) 0.6442(2) 0.3375(2) 0.0522(7) Uani 1 1 d . . .
C16 C 0.5249(2) 0.5885(2) 0.2314(2) 0.0480(6) Uani 1 1 d . . .
H16A H 0.4720 0.5137 0.2011 0.058 Uiso 1 1 calc R . .
H16B H 0.5070 0.6229 0.1833 0.058 Uiso 1 1 calc R . .
C17 C 0.6624(2) 0.6023(2) 0.26383(19) 0.0449(6) Uani 1 1 d . . .
C18 C 0.7162(2) 0.5891(2) 0.1816(2) 0.0486(7) Uani 1 1 d . . .
C19 C 0.6616(3) 0.5978(3) 0.0909(2) 0.0598(8) Uani 1 1 d . . .
H19A H 0.5896 0.6127 0.0792 0.072 Uiso 1 1 calc R . .
C20 C 0.7135(3) 0.5845(3) 0.0175(2) 0.0697(9) Uani 1 1 d . . .
H20A H 0.6757 0.5916 -0.0423 0.084 Uiso 1 1 calc R . .
C21 C 0.8186(3) 0.5611(3) 0.0298(2) 0.0744(10) Uani 1 1 d . . .
C22 C 0.8695(5) 0.5431(4) -0.0543(3) 0.1142(16) Uani 1 1 d . . .
H22A H 0.8155 0.5479 -0.1118 0.171 Uiso 1 1 calc R . .
H22B H 0.8737 0.4739 -0.0704 0.171 Uiso 1 1 calc R . .
H22C H 0.9513 0.5961 -0.0336 0.171 Uiso 1 1 calc R . .
C23 C 0.8742(4) 0.5555(4) 0.1210(3) 0.0873(12) Uani 1 1 d . . .
H23A H 0.9472 0.5422 0.1327 0.105 Uiso 1 1 calc R . .
C24 C 0.8245(3) 0.5692(3) 0.1956(2) 0.0713(9) Uani 1 1 d . . .
H24A H 0.8647 0.5649 0.2562 0.086 Uiso 1 1 calc R . .
C25 C 0.6359(2) 0.7142(2) 0.40349(19) 0.0423(6) Uani 1 1 d . . .
H25A H 0.6572 0.6775 0.4495 0.051 Uiso 1 1 calc R . .
C26 C 0.6443(2) 0.8215(2) 0.46659(19) 0.0464(6) Uani 1 1 d . . .
C27 C 0.5779(2) 0.8249(2) 0.53882(19) 0.0446(6) Uani 1 1 d . . .
C28 C 0.5494(3) 0.9147(2) 0.5700(2) 0.0567(7) Uani 1 1 d . . .
H28A H 0.5746 0.9706 0.5474 0.068 Uiso 1 1 calc R . .
C29 C 0.4842(3) 0.9209(3) 0.6339(2) 0.0638(8) Uani 1 1 d . . .
H29A H 0.4642 0.9804 0.6524 0.077 Uiso 1 1 calc R . .
C30 C 0.4477(3) 0.8406(3) 0.6713(2) 0.0592(8) Uani 1 1 d . . .
C31 C 0.3763(4) 0.8488(4) 0.7413(3) 0.0870(11) Uani 1 1 d . . .
H31A H 0.3573 0.7858 0.7583 0.131 Uiso 1 1 calc R . .
H31B H 0.3003 0.8561 0.7093 0.131 Uiso 1 1 calc R . .
H31C H 0.4258 0.9097 0.8006 0.131 Uiso 1 1 calc R . .
C32 C 0.4798(3) 0.7537(3) 0.6432(2) 0.0596(8) Uani 1 1 d . . .
H32A H 0.4585 0.7000 0.6692 0.072 Uiso 1 1 calc R . .
C33 C 0.5433(3) 0.7444(2) 0.5769(2) 0.0524(7) Uani 1 1 d . . .
H33A H 0.5625 0.6845 0.5582 0.063 Uiso 1 1 calc R . .
C34 C 0.7399(3) 0.8024(2) 0.2953(2) 0.0475(6) Uani 1 1 d . . .
C35 C 0.7266(2) 0.7178(2) 0.34550(18) 0.0426(6) Uani 1 1 d . . .
C36 C 0.8603(2) 0.7479(2) 0.41019(19) 0.0445(6) Uani 1 1 d . . .
C37 C 0.9137(3) 0.7055(3) 0.4766(2) 0.0563(7) Uani 1 1 d . . .
H37A H 0.8647 0.6483 0.4880 0.068 Uiso 1 1 calc R . .
C38 C 1.0427(3) 0.7505(3) 0.5260(2) 0.0671(9) Uani 1 1 d . . .
H38A H 1.0799 0.7231 0.5709 0.080 Uiso 1 1 calc R . .
C39 C 1.1153(3) 0.8350(3) 0.5088(2) 0.0675(9) Uani 1 1 d . . .
H39A H 1.2011 0.8629 0.5417 0.081 Uiso 1 1 calc R . .
C40 C 1.0640(3) 0.8794(3) 0.4442(2) 0.0577(8) Uani 1 1 d . . .
H40A H 1.1132 0.9374 0.4338 0.069 Uiso 1 1 calc R . .
C41 C 0.9362(2) 0.8341(2) 0.39524(19) 0.0462(6) Uani 1 1 d . . .
C42 C 0.9105(3) 0.9588(2) 0.3015(2) 0.0577(8) Uani 1 1 d . . .
H42A H 0.9602 1.0186 0.3630 0.069 Uiso 1 1 calc R . .
H42B H 0.8406 0.9740 0.2676 0.069 Uiso 1 1 calc R . .
C43 C 0.9882(3) 0.9503(2) 0.2373(2) 0.0537(7) Uani 1 1 d . . .
C44 C 0.9524(4) 0.8615(3) 0.1551(3) 0.0930(13) Uani 1 1 d . . .
H44A H 0.8799 0.8037 0.1398 0.112 Uiso 1 1 calc R . .
C45 C 1.0231(5) 0.8570(4) 0.0949(4) 0.1217(18) Uani 1 1 d . . .
H45A H 0.9980 0.7962 0.0398 0.146 Uiso 1 1 calc R . .
C46 C 1.1289(5) 0.9409(5) 0.1157(4) 0.1077(15) Uani 1 1 d . . .
H46A H 1.1737 0.9391 0.0730 0.129 Uiso 1 1 calc R . .
C47 C 1.1684(4) 1.0267(4) 0.1982(4) 0.0974(13) Uani 1 1 d . . .
H47A H 1.2426 1.0830 0.2141 0.117 Uiso 1 1 calc R . .
C48 C 1.0994(3) 1.0314(3) 0.2594(3) 0.0832(11) Uani 1 1 d . . .
H48A H 1.1286 1.0907 0.3168 0.100 Uiso 1 1 calc R . .
C49 C 0.4704(6) 0.1923(4) 0.9809(5) 0.160(4) Uani 0.697(4) 1 d PDU A 1
H49 H 0.4326 0.2039 0.9197 0.192 Uiso 0.697(4) 1 calc PR A 1
Cl1 Cl 0.5543(3) 0.31426(18) 1.0746(2) 0.1665(15) Uani 0.697(4) 1 d PDU A 1
Cl2 Cl 0.5661(4) 0.1257(3) 0.9599(2) 0.1864(15) Uani 0.697(4) 1 d PDU A 1
Cl3 Cl 0.3534(3) 0.1168(4) 1.0101(4) 0.238(3) Uani 0.697(4) 1 d PDU A 1
C49B C 0.4208(14) 0.2013(8) 0.9910(11) 0.182(8) Uani 0.303(4) 1 d PDU A 2
H49B H 0.3674 0.2102 0.9340 0.219 Uiso 0.303(4) 1 calc PR A 2
Cl1B Cl 0.5723(10) 0.2838(10) 1.0212(9) 0.284(6) Uani 0.303(4) 1 d PDU A 2
Cl2B Cl 0.4085(13) 0.0714(6) 0.9597(6) 0.247(5) Uani 0.303(4) 1 d PDU A 2
Cl3B Cl 0.3703(9) 0.2301(7) 1.0894(5) 0.214(4) Uani 0.303(4) 1 d PDU A 2

loop_
_atom_site_aniso_label
_atom_site_aniso_U_11
_atom_site_aniso_U_22
_atom_site_aniso_U_33
_atom_site_aniso_U_23
_atom_site_aniso_U_13
_atom_site_aniso_U_12
O1 0.0584(12) 0.0526(12) 0.0766(14) 0.0320(11) 0.0246(11) 0.0207(10)
O2 0.0542(12) 0.0521(12) 0.0624(12) 0.0231(10) 0.0205(10) 0.0237(10)
O3 0.0525(12) 0.0673(13) 0.0587(12) 0.0316(10) 0.0142(10) 0.0225(10)
O4 0.0722(14) 0.0427(12) 0.0792(15) 0.0166(11) 0.0417(12) 0.0065(10)
N1 0.0452(13) 0.0549(14) 0.0649(15) 0.0266(12) 0.0225(11) 0.0146(11)
N2 0.0459(13) 0.0485(13) 0.0498(13) 0.0183(11) 0.0211(10) 0.0114(11)
C1 0.058(2) 0.118(3) 0.155(4) 0.083(3) 0.031(2) 0.014(2)
C2 0.063(3) 0.151(5) 0.194(6) 0.115(5) 0.013(3) 0.007(3)
C3 0.107(4) 0.141(5) 0.139(5) 0.084(4) -0.018(3) -0.017(4)
C4 0.137(5) 0.114(4) 0.104(4) 0.037(3) 0.009(4) -0.003(4)
C5 0.089(3) 0.088(3) 0.086(3) 0.035(3) 0.015(2) 0.003(2)
C6 0.0477(19) 0.092(3) 0.091(3) 0.062(2) 0.0217(17) 0.0084(18)
C7 0.0525(18) 0.084(2) 0.070(2) 0.0386(19) 0.0273(16) 0.0151(17)
C8 0.0396(14) 0.0445(15) 0.0537(16) 0.0164(13) 0.0140(12) 0.0099(12)
C9 0.0352(13) 0.0387(14) 0.0508(15) 0.0145(12) 0.0152(11) 0.0109(11)
C10 0.0395(14) 0.0442(15) 0.0526(15) 0.0134(13) 0.0129(12) 0.0146(12)
C11 0.0512(17) 0.0555(18) 0.077(2) 0.0298(16) 0.0239(15) 0.0221(14)
C12 0.058(2) 0.070(2) 0.097(3) 0.038(2) 0.0288(18) 0.0347(17)
C13 0.065(2) 0.081(2) 0.097(3) 0.032(2) 0.032(2) 0.045(2)
C14 0.0530(19) 0.078(2) 0.085(2) 0.0304(19) 0.0350(17) 0.0286(17)
C15 0.0425(15) 0.0543(17) 0.0560(16) 0.0169(14) 0.0171(13) 0.0154(13)
C16 0.0410(14) 0.0474(16) 0.0467(15) 0.0108(12) 0.0113(12) 0.0125(12)
C17 0.0424(14) 0.0460(15) 0.0443(14) 0.0158(12) 0.0120(11) 0.0172(12)
C18 0.0442(15) 0.0491(16) 0.0455(15) 0.0080(13) 0.0127(12) 0.0180(13)
C19 0.0546(18) 0.071(2) 0.0467(16) 0.0135(15) 0.0130(14) 0.0247(16)
C20 0.075(2) 0.085(2) 0.0412(16) 0.0139(16) 0.0147(15) 0.0304(19)
C21 0.078(2) 0.094(3) 0.0537(19) 0.0151(18) 0.0298(17) 0.040(2)
C22 0.127(4) 0.168(5) 0.073(3) 0.032(3) 0.057(3) 0.080(4)
C23 0.078(2) 0.135(4) 0.073(2) 0.033(2) 0.038(2) 0.067(3)
C24 0.069(2) 0.103(3) 0.0545(18) 0.0263(18) 0.0232(16) 0.049(2)
C25 0.0380(13) 0.0422(14) 0.0447(14) 0.0164(12) 0.0140(11) 0.0119(11)
C26 0.0426(14) 0.0400(15) 0.0473(14) 0.0121(12) 0.0128(12) 0.0082(12)
C27 0.0436(14) 0.0431(15) 0.0445(14) 0.0126(12) 0.0156(12) 0.0150(12)
C28 0.0592(18) 0.0496(17) 0.0648(18) 0.0219(15) 0.0250(15) 0.0213(14)
C29 0.0627(19) 0.062(2) 0.070(2) 0.0159(17) 0.0296(17) 0.0291(16)
C30 0.0518(17) 0.069(2) 0.0496(16) 0.0128(15) 0.0208(14) 0.0176(15)
C31 0.084(3) 0.113(3) 0.070(2) 0.027(2) 0.041(2) 0.039(2)
C32 0.0624(19) 0.0614(19) 0.0538(17) 0.0238(15) 0.0244(15) 0.0152(16)
C33 0.0563(17) 0.0490(16) 0.0517(16) 0.0167(14) 0.0213(14) 0.0182(14)
C34 0.0466(15) 0.0506(16) 0.0449(14) 0.0155(13) 0.0181(12) 0.0171(13)
C35 0.0380(13) 0.0424(14) 0.0435(14) 0.0146(12) 0.0127(11) 0.0118(11)
C36 0.0376(13) 0.0510(16) 0.0406(13) 0.0111(12) 0.0144(11) 0.0143(12)
C37 0.0469(16) 0.071(2) 0.0521(16) 0.0271(15) 0.0166(13) 0.0194(15)
C38 0.0512(18) 0.092(2) 0.0562(18) 0.0296(18) 0.0108(14) 0.0281(18)
C39 0.0400(16) 0.090(2) 0.0547(18) 0.0153(17) 0.0093(14) 0.0145(16)
C40 0.0407(15) 0.0662(19) 0.0540(17) 0.0124(15) 0.0176(13) 0.0098(14)
C41 0.0433(14) 0.0513(16) 0.0401(13) 0.0106(12) 0.0180(11) 0.0141(12)
C42 0.0650(19) 0.0474(17) 0.0657(19) 0.0198(15) 0.0350(16) 0.0176(15)
C43 0.0503(16) 0.0585(18) 0.0540(17) 0.0244(15) 0.0213(13) 0.0163(14)
C44 0.094(3) 0.084(3) 0.078(2) 0.008(2) 0.048(2) 0.003(2)
C45 0.142(5) 0.116(4) 0.096(3) 0.014(3) 0.077(3) 0.022(3)
C46 0.114(4) 0.139(4) 0.111(4) 0.062(4) 0.080(3) 0.053(4)
C47 0.070(3) 0.122(4) 0.102(3) 0.054(3) 0.044(2) 0.013(2)
C48 0.072(2) 0.085(3) 0.071(2) 0.026(2) 0.0284(19) 0.000(2)
C49 0.266(9) 0.073(4) 0.075(4) 0.031(4) -0.035(5) 0.054(6)
Cl1 0.190(3) 0.0838(13) 0.143(2) 0.0116(14) -0.0471(19) 0.0546(15)
Cl2 0.226(4) 0.173(3) 0.138(2) 0.0349(18) 0.026(2) 0.096(3)
Cl3 0.166(3) 0.268(5) 0.271(6) 0.181(5) 0.036(3) 0.032(3)
C49B 0.266(13) 0.111(10) 0.126(11) 0.056(9) 0.001(11) 0.057(11)
Cl1B 0.324(11) 0.242(10) 0.190(10) 0.044(8) -0.044(8) 0.120(9)
Cl2B 0.428(13) 0.134(5) 0.157(6) 0.025(4) 0.042(8) 0.152(7)
Cl3B 0.341(10) 0.191(7) 0.120(5) 0.073(4) 0.047(5) 0.129(7)

loop_
_atom_type_symbol
_atom_type_description
_atom_type_scat_dispersion_real
_atom_type_scat_dispersion_imag
_atom_type_scat_source
C C 0.0033 0.0016 'International Tables Vol C Tables 4.2.6.8 and 6.1.1.4'
H H 0.0000 0.0000 'International Tables Vol C Tables 4.2.6.8 and 6.1.1.4'
N N 0.0061 0.0033 'International Tables Vol C Tables 4.2.6.8 and 6.1.1.4'
O O 0.0106 0.0060 'International Tables Vol C Tables 4.2.6.8 and 6.1.1.4'
Cl Cl 0.1484 0.1585 'International Tables Vol C Tables 4.2.6.8 and 6.1.1.4'

loop_
_geom_angle_atom_site_label_1
_geom_angle_atom_site_label_2
_geom_angle_atom_site_label_3
_geom_angle
C17 O2 H2 106(2)
C8 N1 C15 110.4(2)
C8 N1 C7 124.2(3)
C15 N1 C7 125.4(2)
C34 N2 C41 111.1(2)
C34 N2 C42 124.3(2)
C41 N2 C42 124.0(2)
C6 C1 C2 120.8(6)
C6 C1 H1A 119.6
C2 C1 H1A 119.6
C3 C2 C1 117.8(6)
C3 C2 H2A 121.1
C1 C2 H2A 121.1
C2 C3 C4 123.7(6)
C2 C3 H3A 118.2
C4 C3 H3A 118.2
C3 C4 C5 117.9(7)
C3 C4 H4A 121.0
C5 C4 H4A 121.0
C6 C5 C4 120.9(5)
C6 C5 H5A 119.5
C4 C5 H5A 119.5
C5 C6 C1 118.8(4)
C5 C6 C7 119.8(3)
C1 C6 C7 121.4(4)
N1 C7 C6 112.5(3)
N1 C7 H7A 109.1
C6 C7 H7A 109.1
N1 C7 H7B 109.1
C6 C7 H7B 109.1
H7A C7 H7B 107.8
O1 C8 N1 125.5(3)
O1 C8 C9 125.0(2)
N1 C8 C9 109.5(2)
C10 C9 C8 101.4(2)
C10 C9 C16 114.6(2)
C8 C9 C16 110.7(2)
C10 C9 C25 116.8(2)
C8 C9 C25 109.8(2)
C16 C9 C25 103.78(19)
C11 C10 C15 119.5(3)
C11 C10 C9 131.5(3)
C15 C10 C9 108.9(2)
C10 C11 C12 119.0(3)
C10 C11 H11A 120.5
C12 C11 H11A 120.5
C13 C12 C11 120.6(3)
C13 C12 H12A 119.7
C11 C12 H12A 119.7
C12 C13 C14 121.7(3)
C12 C13 H13A 119.2
C14 C13 H13A 119.2
C15 C14 C13 117.1(3)
C15 C14 H14A 121.4
C13 C14 H14A 121.4
C14 C15 C10 122.1(3)
C14 C15 N1 128.2(3)
C10 C15 N1 109.7(2)
C17 C16 C9 107.2(2)
C17 C16 H16A 110.3
C9 C16 H16A 110.3
C17 C16 H16B 110.3
C9 C16 H16B 110.3
H16A C16 H16B 108.5
O2 C17 C18 107.0(2)
O2 C17 C16 110.3(2)
C18 C17 C16 115.8(2)
O2 C17 C35 108.40(19)
C18 C17 C35 113.4(2)
C16 C17 C35 101.7(2)
C24 C18 C19 117.2(3)
C24 C18 C17 120.3(2)
C19 C18 C17 122.5(2)
C20 C19 C18 120.6(3)
C20 C19 H19A 119.7
C18 C19 H19A 119.7
C21 C20 C19 122.4(3)
C21 C20 H20A 118.8
C19 C20 H20A 118.8
C20 C21 C23 116.7(3)
C20 C21 C22 120.5(3)
C23 C21 C22 122.8(3)
C21 C22 H22A 109.5
C21 C22 H22B 109.5
H22A C22 H22B 109.5
C21 C22 H22C 109.5
H22A C22 H22C 109.5
H22B C22 H22C 109.5
C21 C23 C24 121.9(3)
C21 C23 H23A 119.0
C24 C23 H23A 119.0
C18 C24 C23 121.1(3)
C18 C24 H24A 119.4
C23 C24 H24A 119.4
C26 C25 C35 115.7(2)
C26 C25 C9 114.1(2)
C35 C25 C9 107.0(2)
C26 C25 H25A 106.5
C35 C25 H25A 106.5
C9 C25 H25A 106.5
O4 C26 C27 121.2(2)
O4 C26 C25 120.1(2)
C27 C26 C25 118.7(2)
C33 C27 C28 118.5(3)
C33 C27 C26 123.8(2)
C28 C27 C26 117.7(2)
C29 C28 C27 120.5(3)
C29 C28 H28A 119.8
C27 C28 H28A 119.8
C28 C29 C30 121.6(3)
C28 C29 H29A 119.2
C30 C29 H29A 119.2
C32 C30 C29 117.9(3)
C32 C30 C31 121.3(3)
C29 C30 C31 120.8(3)
C30 C31 H31A 109.5
C30 C31 H31B 109.5
H31A C31 H31B 109.5
C30 C31 H31C 109.5
H31A C31 H31C 109.5
H31B C31 H31C 109.5
C30 C32 C33 121.6(3)
C30 C32 H32A 119.2
C33 C32 H32A 119.2
C27 C33 C32 119.9(3)
C27 C33 H33A 120.0
C32 C33 H33A 120.0
O3 C34 N2 124.4(3)
O3 C34 C35 126.9(2)
N2 C34 C35 108.6(2)
C36 C35 C34 101.5(2)
C36 C35 C25 113.9(2)
C34 C35 C25 114.9(2)
C36 C35 C17 115.6(2)
C34 C35 C17 110.2(2)
C25 C35 C17 101.26(19)
C37 C36 C41 119.3(2)
C37 C36 C35 131.6(2)
C41 C36 C35 109.1(2)
C36 C37 C38 118.6(3)
C36 C37 H37A 120.7
C38 C37 H37A 120.7
C39 C38 C37 120.7(3)
C39 C38 H38A 119.7
C37 C38 H38A 119.7
C38 C39 C40 121.7(3)
C38 C39 H39A 119.1
C40 C39 H39A 119.1
C39 C40 C41 117.2(3)
C39 C40 H40A 121.4
C41 C40 H40A 121.4
C40 C41 C36 122.5(3)
C40 C41 N2 127.9(3)
C36 C41 N2 109.6(2)
N2 C42 C43 114.6(2)
N2 C42 H42A 108.6
C43 C42 H42A 108.6
N2 C42 H42B 108.6
C43 C42 H42B 108.6
H42A C42 H42B 107.6
C44 C43 C48 117.3(3)
C44 C43 C42 121.8(3)
C48 C43 C42 120.9(3)
C43 C44 C45 120.7(4)
C43 C44 H44A 119.6
C45 C44 H44A 119.6
C46 C45 C44 120.5(4)
C46 C45 H45A 119.7
C44 C45 H45A 119.7
C47 C46 C45 119.7(4)
C47 C46 H46A 120.2
C45 C46 H46A 120.2
C46 C47 C48 120.2(4)
C46 C47 H47A 119.9
C48 C47 H47A 119.9
C43 C48 C47 121.4(4)
C43 C48 H48A 119.3
C47 C48 H48A 119.3
Cl2 C49 Cl3 109.9(4)
Cl2 C49 Cl1 110.6(4)
Cl3 C49 Cl1 110.7(4)
Cl2 C49 H49 108.5
Cl3 C49 H49 108.5
Cl1 C49 H49 108.5
Cl2B C49B Cl1B 110.0(7)
Cl2B C49B Cl3B 108.4(7)
Cl1B C49B Cl3B 111.1(7)
Cl2B C49B H49B 109.1
Cl1B C49B H49B 109.1
Cl3B C49B H49B 109.1

loop_
_geom_bond_atom_site_label_1
_geom_bond_atom_site_label_2
_geom_bond_distance
O1 C8 1.232(3)
O2 C17 1.436(3)
O2 H2 0.85(3)
O3 C34 1.231(3)
O4 C26 1.220(3)
N1 C8 1.357(4)
N1 C15 1.420(4)
N1 C7 1.456(4)
N2 C34 1.363(3)
N2 C41 1.405(3)
N2 C42 1.459(3)
C1 C6 1.389(5)
C1 C2 1.407(8)
C1 H1A 0.9300
C2 C3 1.351(9)
C2 H2A 0.9300
C3 C4 1.364(9)
C3 H3A 0.9300
C4 C5 1.404(7)
C4 H4A 0.9300
C5 C6 1.375(6)
C5 H5A 0.9300
C6 C7 1.511(5)
C7 H7A 0.9700
C7 H7B 0.9700
C8 C9 1.531(4)
C9 C10 1.521(4)
C9 C16 1.543(4)
C9 C25 1.583(3)
C10 C11 1.381(4)
C10 C15 1.387(4)
C11 C12 1.389(4)
C11 H11A 0.9300
C12 C13 1.366(5)
C12 H12A 0.9300
C13 C14 1.390(5)
C13 H13A 0.9300
C14 C15 1.383(4)
C14 H14A 0.9300
C16 C17 1.534(4)
C16 H16A 0.9700
C16 H16B 0.9700
C17 C18 1.515(4)
C17 C35 1.584(4)
C18 C24 1.382(4)
C18 C19 1.389(4)
C19 C20 1.386(4)
C19 H19A 0.9300
C20 C21 1.371(5)
C20 H20A 0.9300
C21 C23 1.378(5)
C21 C22 1.521(5)
C22 H22A 0.9600
C22 H22B 0.9600
C22 H22C 0.9600
C23 C24 1.383(5)
C23 H23A 0.9300
C24 H24A 0.9300
C25 C26 1.521(4)
C25 C35 1.548(4)
C25 H25A 0.9800
C26 C27 1.490(4)
C27 C33 1.390(4)
C27 C28 1.399(4)
C28 C29 1.377(4)
C28 H28A 0.9300
C29 C30 1.385(4)
C29 H29A 0.9300
C30 C32 1.382(4)
C30 C31 1.509(4)
C31 H31A 0.9600
C31 H31B 0.9600
C31 H31C 0.9600
C32 C33 1.393(4)
C32 H32A 0.9300
C33 H33A 0.9300
C34 C35 1.542(4)
C35 C36 1.512(3)
C36 C37 1.387(4)
C36 C41 1.393(4)
C37 C38 1.397(4)
C37 H37A 0.9300
C38 C39 1.378(5)
C38 H38A 0.9300
C39 C40 1.378(4)
C39 H39A 0.9300
C40 C41 1.385(4)
C40 H40A 0.9300
C42 C43 1.501(4)
C42 H42A 0.9700
C42 H42B 0.9700
C43 C44 1.374(5)
C43 C48 1.377(4)
C44 C45 1.382(5)
C44 H44A 0.9300
C45 C46 1.360(6)
C45 H45A 0.9300
C46 C47 1.346(6)
C46 H46A 0.9300
C47 C48 1.378(5)
C47 H47A 0.9300
C48 H48A 0.9300
C49 Cl2 1.716(6)
C49 Cl3 1.721(6)
C49 Cl1 1.725(5)
C49 H49 0.9800
C49B Cl2B 1.717(8)
C49B Cl1B 1.719(8)
C49B Cl3B 1.720(8)
C49B H49B 0.9800

loop_
_geom_hbond_atom_site_label_D
_geom_hbond_atom_site_label_H
_geom_hbond_atom_site_label_A
_geom_hbond_distance_DH
_geom_hbond_distance_HA
_geom_hbond_distance_DA
_geom_hbond_angle_DHA
O2 H2 O1 0.85(3) 2.02(3) 2.861(3) 173(3)
